data_4001263
loop_
_publ_author_name
'Cho, Jung Young'
'Millican, Jasmine N.'
'Capan, Cigdem'
'Sokolov, Dmitry A.'
'Moldovan, Monica'
'Karki, Amar B.'
'Young, David P.'
'Aronson, Meigan C.'
'Chan, Julia Y.'

_publ_section_title
;
 Crystal Growth, Structure, and Physical Properties ofLn2MGa12(Ln= La,
 Ce;M= Ni, Cu)
;
_journal_issue 19
_journal_name_full 'Chemistry of Materials'
_journal_page_first 6116
_journal_paper_doi 10.1021/cm801693t
_journal_volume 20
_journal_year 2008
_chemical_formula_sum 'Ce2 Ga12 Ni'
_chemical_formula_weight 1175.59
_chemical_name_systematic
; 
 ? 
;
_space_group_IT_number 125
_symmetry_cell_setting tetragonal
_symmetry_space_group_name_Hall '-P 4a 2b'
_symmetry_space_group_name_H-M 'P 4/n b m :2'
_atom_sites_solution_primary direct
_atom_sites_solution_secondary difmap
_audit_creation_method SHELXL-97
_cell_angle_alpha 90.00
_cell_angle_beta 90.00
_cell_angle_gamma 90.00
_cell_formula_units_Z 2
_cell_length_a 6.036(2)
_cell_length_b 6.036(2)
_cell_length_c 15.506(8)
_cell_measurement_temperature 298(2)
_cell_volume 564.9(4)
_computing_cell_refinement 'Denzo and Scalepack (Otwinowski & Minor, 1997)'
_computing_data_collection 'COLLECT (Nonius, 2000)'
_computing_data_reduction 'Denzo and Scalepack (Otwinowski & Minor, 1997)'
_computing_publication_material 'SHELXL-97 (Sheldrick, 1997)'
_computing_structure_refinement 'SHELXL-97 (Sheldrick, 1997)'
_computing_structure_solution 'SHELXS-97 (Sheldrick, 1990)'
_diffrn_ambient_temperature 298(2)
_diffrn_measured_fraction_theta_full 0.958
_diffrn_measured_fraction_theta_max 0.958
_diffrn_measurement_device_type 'KappaCCD (with Oxford Cryostram)'
_diffrn_measurement_method ' \w scans \k offsets'
_diffrn_radiation_monochromator graphite
_diffrn_radiation_source 'fine-focus sealed tube'
_diffrn_radiation_type MoK\a
_diffrn_radiation_wavelength 0.71073
_diffrn_reflns_av_R_equivalents 0.0307
_diffrn_reflns_av_sigmaI/netI 0.0419
_diffrn_reflns_limit_h_max 8
_diffrn_reflns_limit_h_min -8
_diffrn_reflns_limit_k_max 6
_diffrn_reflns_limit_k_min -6
_diffrn_reflns_limit_l_max 11
_diffrn_reflns_limit_l_min -21
_diffrn_reflns_number 1120
_diffrn_reflns_theta_full 30.01
_diffrn_reflns_theta_max 30.01
_diffrn_reflns_theta_min 4.78
_diffrn_standards_decay_% none
_exptl_absorpt_coefficient_mu 37.516
_exptl_absorpt_correction_T_max 0.2556
_exptl_absorpt_correction_T_min 0.1533
_exptl_absorpt_correction_type multi-scan
_exptl_absorpt_process_details 'HKL Scalepack (Otwinowski & Minor 1997)'
_exptl_crystal_colour silver
_exptl_crystal_density_diffrn 6.911
_exptl_crystal_density_method 'not measured'
_exptl_crystal_description 'thin plates'
_exptl_crystal_F_000 1032
_exptl_crystal_size_max 0.08
_exptl_crystal_size_mid 0.05
_exptl_crystal_size_min 0.05
_refine_diff_density_max 2.486
_refine_diff_density_min -1.396
_refine_diff_density_rms 0.337
_refine_ls_extinction_coef 0.00103(18)
_refine_ls_extinction_expression Fc^*^=kFc[1+0.001xFc^2^\l^3^/sin(2\q)]^-1/4^
_refine_ls_extinction_method SHELXL
_refine_ls_goodness_of_fit_ref 1.104
_refine_ls_hydrogen_treatment none
_refine_ls_matrix_type full
_refine_ls_number_parameters 26
_refine_ls_number_reflns 456
_refine_ls_number_restraints 0
_refine_ls_restrained_S_all 1.104
_refine_ls_R_factor_all 0.0403
_refine_ls_R_factor_gt 0.0298
_refine_ls_shift/su_max 0.000
_refine_ls_shift/su_mean 0.000
_refine_ls_structure_factor_coef Fsqd
_refine_ls_weighting_details 'calc w=1/[\s^2^(Fo^2^)+(0.0217P)^2^+2.0965P] where P=(Fo^2^+2Fc^2^)/3'
_refine_ls_weighting_scheme calc
_refine_ls_wR_factor_gt 0.0624
_refine_ls_wR_factor_ref 0.0664
_reflns_number_gt 375
_reflns_number_total 456
_reflns_threshold_expression >2sigma(I)
_cod_data_source_file cm801693t_si_002.cif
_cod_data_source_block shelxl
_cod_original_sg_symbol_H-M 'P 4/n b m'
_cod_database_code 4001263

loop_
_symmetry_equiv_pos_as_xyz
'x, y, z'
'-x+1/2, -y+1/2, z'
'x, -y+1/2, -z'
'-x+1/2, y, -z'
'-y+1/2, -x+1/2, -z'
'y, x, -z'
'y, -x+1/2, z'
'-y+1/2, x, z'
'-x, -y, -z'
'x-1/2, y-1/2, -z'
'-x, y-1/2, z'
'x-1/2, -y, z'
'y-1/2, x-1/2, z'
'-y, -x, z'
'-y, x-1/2, -z'
'y-1/2, -x, -z'

loop_
_atom_site_label
_atom_site_type_symbol
_atom_site_fract_x
_atom_site_fract_y
_atom_site_fract_z
_atom_site_U_iso_or_equiv
_atom_site_adp_type
_atom_site_occupancy
_atom_site_symmetry_multiplicity
_atom_site_calc_flag
_atom_site_refinement_flags
Ce1 Ce 0.7500 0.2500 0.24439(4) 0.00734(19) Uani 1 4 d S
Ni1 Ni 0.7500 0.2500 0.0000 0.0078(4) Uani 1 8 d S
Ga3 Ga 0.50023(9) 0.00023(9) -0.08340(5) 0.0092(2) Uani 1 2 d S
Ga1 Ga 0.7500 0.7500 0.18140(8) 0.0086(3) Uani 1 4 d S
Ga2 Ga 0.7500 0.7500 0.33954(9) 0.0118(3) Uani 1 4 d S
Ga4 Ga 0.57024(12) 0.07024(12) 0.42816(7) 0.0211(3) Uani 1 2 d S

loop_
_atom_site_aniso_label
_atom_site_aniso_U_11
_atom_site_aniso_U_22
_atom_site_aniso_U_33
_atom_site_aniso_U_23
_atom_site_aniso_U_13
_atom_site_aniso_U_12
Ce1 0.0066(2) 0.0066(2) 0.0089(3) 0.000 0.000 -0.0005(2)
Ni1 0.0072(6) 0.0072(6) 0.0092(10) 0.000 0.000 0.000
Ga3 0.0096(3) 0.0096(3) 0.0083(5) 0.0000(3) 0.0000(3) -0.0007(3)
Ga1 0.0083(4) 0.0083(4) 0.0092(7) 0.000 0.000 0.000
Ga2 0.0124(4) 0.0124(4) 0.0107(7) 0.000 0.000 0.000
Ga4 0.0242(4) 0.0242(4) 0.0149(5) 0.0053(3) 0.0053(3) 0.0093(4)

loop_
_atom_type_symbol
_atom_type_description
_atom_type_scat_dispersion_real
_atom_type_scat_dispersion_imag
_atom_type_scat_source
Ce Ce -0.2486 2.6331 'International Tables Vol C Tables 4.2.6.8 and 6.1.1.4'
Ni Ni 0.3393 1.1124 'International Tables Vol C Tables 4.2.6.8 and 6.1.1.4'
Ga Ga 0.2307 1.6083 'International Tables Vol C Tables 4.2.6.8 and 6.1.1.4'

loop_
_geom_angle_atom_site_label_1
_geom_angle_atom_site_label_2
_geom_angle_atom_site_label_3
_geom_angle
_geom_angle_site_symmetry_1
_geom_angle_site_symmetry_3
Ga1 Ce1 Ga1 144.13(5) 11_755 11_655
Ga1 Ce1 Ga1 84.560(15) 11_755 1_545
Ga1 Ce1 Ga1 84.559(15) 11_655 1_545
Ga1 Ce1 Ga1 84.560(15) 11_755 .
Ga1 Ce1 Ga1 84.560(16) 11_655 .
Ga1 Ce1 Ga1 144.13(5) 1_545 .
Ga1 Ce1 Ga4 87.26(3) 11_755 2_655
Ga1 Ce1 Ga4 126.16(3) 11_655 2_655
Ga1 Ce1 Ga4 126.16(3) 1_545 2_655
Ga1 Ce1 Ga4 87.26(3) . 2_655
Ga1 Ce1 Ga4 126.16(3) 11_755 .
Ga1 Ce1 Ga4 87.26(3) 11_655 .
Ga1 Ce1 Ga4 87.26(3) 1_545 .
Ga1 Ce1 Ga4 126.16(3) . .
Ga4 Ce1 Ga4 56.61(5) 2_655 .
Ga1 Ce1 Ga3 101.70(3) 11_755 3
Ga1 Ce1 Ga3 47.852(19) 11_655 3
Ga1 Ce1 Ga3 101.70(3) 1_545 3
Ga1 Ce1 Ga3 47.851(19) . 3
Ga4 Ce1 Ga3 132.03(2) 2_655 3
Ga4 Ce1 Ga3 132.03(2) . 3
Ga1 Ce1 Ga3 47.851(19) 11_755 4_655
Ga1 Ce1 Ga3 101.70(3) 11_655 4_655
Ga1 Ce1 Ga3 47.852(19) 1_545 4_655
Ga1 Ce1 Ga3 101.70(3) . 4_655
Ga4 Ce1 Ga3 132.03(2) 2_655 4_655
Ga4 Ce1 Ga3 132.03(2) . 4_655
Ga3 Ce1 Ga3 81.00(5) 3 4_655
Ga1 Ce1 Ga3 101.74(3) 11_755 9_655
Ga1 Ce1 Ga3 47.830(19) 11_655 9_655
Ga1 Ce1 Ga3 47.830(19) 1_545 9_655
Ga1 Ce1 Ga3 101.74(3) . 9_655
Ga4 Ce1 Ga3 167.75(3) 2_655 9_655
Ga4 Ce1 Ga3 111.15(4) . 9_655
Ga3 Ce1 Ga3 54.71(3) 3 9_655
Ga3 Ce1 Ga3 54.71(3) 4_655 9_655
Ga1 Ce1 Ga3 47.830(19) 11_755 10_665
Ga1 Ce1 Ga3 101.74(3) 11_655 10_665
Ga1 Ce1 Ga3 101.74(3) 1_545 10_665
Ga1 Ce1 Ga3 47.830(19) . 10_665
Ga4 Ce1 Ga3 111.15(4) 2_655 10_665
Ga4 Ce1 Ga3 167.75(3) . 10_665
Ga3 Ce1 Ga3 54.71(3) 3 10_665
Ga3 Ce1 Ga3 54.71(3) 4_655 10_665
Ga3 Ce1 Ga3 81.10(5) 9_655 10_665
Ga1 Ce1 Ga2 43.98(4) 11_755 11_755
Ga1 Ce1 Ga2 171.88(4) 11_655 11_755
Ga1 Ce1 Ga2 97.772(13) 1_545 11_755
Ga1 Ce1 Ga2 97.772(13) . 11_755
Ga4 Ce1 Ga2 46.54(2) 2_655 11_755
Ga4 Ce1 Ga2 85.10(4) . 11_755
Ga3 Ce1 Ga2 138.290(18) 3 11_755
Ga3 Ce1 Ga2 85.49(3) 4_655 11_755
Ga3 Ce1 Ga2 138.305(18) 9_655 11_755
Ga3 Ce1 Ga2 85.45(3) 10_665 11_755
Ga1 Ce1 Ga2 97.772(14) 11_755 .
Ga1 Ce1 Ga2 97.772(14) 11_655 .
Ga1 Ce1 Ga2 171.88(4) 1_545 .
Ga1 Ce1 Ga2 43.98(4) . .
Ga4 Ce1 Ga2 46.54(2) 2_655 .
Ga4 Ce1 Ga2 85.10(4) . .
Ga3 Ce1 Ga2 85.49(3) 3 .
Ga3 Ce1 Ga2 138.290(18) 4_655 .
Ga3 Ce1 Ga2 138.305(18) 9_655 .
Ga3 Ce1 Ga2 85.45(3) 10_665 .
Ga2 Ce1 Ga2 78.88(2) 11_755 .
Ga3 Ni1 Ga3 117.53(5) 4_655 3
Ga3 Ni1 Ga3 105.60(2) 4_655 .
Ga3 Ni1 Ga3 105.60(2) 3 .
Ga3 Ni1 Ga3 105.60(2) 4_655 2_655
Ga3 Ni1 Ga3 105.60(2) 3 2_655
Ga3 Ni1 Ga3 117.52(5) . 2_655
Ga3 Ni1 Ga3 74.42(2) 4_655 9_655
Ga3 Ni1 Ga3 74.42(2) 3 9_655
Ga3 Ni1 Ga3 62.43(4) . 9_655
Ga3 Ni1 Ga3 179.95(2) 2_655 9_655
Ga3 Ni1 Ga3 74.42(2) 4_655 10_665
Ga3 Ni1 Ga3 74.42(2) 3 10_665
Ga3 Ni1 Ga3 179.95(2) . 10_665
Ga3 Ni1 Ga3 62.43(4) 2_655 10_665
Ga3 Ni1 Ga3 117.62(5) 9_655 10_665
Ga3 Ni1 Ga3 62.43(4) 4_655 12_655
Ga3 Ni1 Ga3 179.95(3) 3 12_655
Ga3 Ni1 Ga3 74.42(2) . 12_655
Ga3 Ni1 Ga3 74.42(2) 2_655 12_655
Ga3 Ni1 Ga3 105.56(2) 9_655 12_655
Ga3 Ni1 Ga3 105.56(2) 10_665 12_655
Ga3 Ni1 Ga3 179.95(3) 4_655 11_665
Ga3 Ni1 Ga3 62.43(4) 3 11_665
Ga3 Ni1 Ga3 74.42(2) . 11_665
Ga3 Ni1 Ga3 74.42(2) 2_655 11_665
Ga3 Ni1 Ga3 105.56(2) 9_655 11_665
Ga3 Ni1 Ga3 105.56(2) 10_665 11_665
Ga3 Ni1 Ga3 117.62(5) 12_655 11_665
Ni1 Ga3 Ni1 117.57(4) . 9_655
Ni1 Ga3 Ga3 58.85(3) . 9_655
Ni1 Ga3 Ga3 58.72(3) 9_655 9_655
Ni1 Ga3 Ga1 107.54(3) . 3
Ni1 Ga3 Ga1 107.44(3) 9_655 3
Ga3 Ga3 Ga1 125.45(3) 9_655 3
Ni1 Ga3 Ga1 107.54(3) . 9_665
Ni1 Ga3 Ga1 107.44(3) 9_655 9_665
Ga3 Ga3 Ga1 125.45(3) 9_655 9_665
Ga1 Ga3 Ga1 109.09(6) 3 9_665
Ni1 Ga3 Ga3 52.84(2) . 12_655
Ni1 Ga3 Ga3 127.182(15) 9_655 12_655
Ga3 Ga3 Ga3 90.06(2) 9_655 12_655
Ga1 Ga3 Ga3 54.831(16) 3 12_655
Ga1 Ga3 Ga3 125.24(3) 9_665 12_655
Ni1 Ga3 Ga3 127.239(15) . 11_655
Ni1 Ga3 Ga3 52.74(2) 9_655 11_655
Ga3 Ga3 Ga3 89.94(2) 9_655 11_655
Ga1 Ga3 Ga3 54.830(16) 3 11_655
Ga1 Ga3 Ga3 125.10(3) 9_665 11_655
Ga3 Ga3 Ga3 90.0 12_655 11_655
Ni1 Ga3 Ga3 52.84(2) . 11_665
Ni1 Ga3 Ga3 127.182(15) 9_655 11_665
Ga3 Ga3 Ga3 90.06(2) 9_655 11_665
Ga1 Ga3 Ga3 125.24(3) 3 11_665
Ga1 Ga3 Ga3 54.831(16) 9_665 11_665
Ga3 Ga3 Ga3 90.10(4) 12_655 11_665
Ga3 Ga3 Ga3 179.90(5) 11_655 11_665
Ni1 Ga3 Ga3 127.239(16) . 12
Ni1 Ga3 Ga3 52.74(2) 9_655 12
Ga3 Ga3 Ga3 89.94(2) 9_655 12
Ga1 Ga3 Ga3 125.10(3) 3 12
Ga1 Ga3 Ga3 54.830(16) 9_665 12
Ga3 Ga3 Ga3 179.90(5) 12_655 12
Ga3 Ga3 Ga3 89.90(4) 11_655 12
Ga3 Ga3 Ga3 90.0 11_665 12
Ni1 Ga3 Ce1 80.74(4) . 3
Ni1 Ga3 Ce1 161.69(3) 9_655 3
Ga3 Ga3 Ce1 139.59(5) 9_655 3
Ga1 Ga3 Ce1 63.86(3) 3 3
Ga1 Ga3 Ce1 63.86(3) 9_665 3
Ga3 Ga3 Ce1 62.69(2) 12_655 3
Ga3 Ga3 Ce1 117.364(14) 11_655 3
Ga3 Ga3 Ce1 62.69(2) 11_665 3
Ga3 Ga3 Ce1 117.364(13) 12 3
Ni1 Ga3 Ce1 161.79(3) . 9_655
Ni1 Ga3 Ce1 80.64(4) 9_655 9_655
Ga3 Ga3 Ce1 139.36(5) 9_655 9_655
Ga1 Ga3 Ce1 63.82(3) 3 9_655
Ga1 Ga3 Ce1 63.82(3) 9_665 9_655
Ga3 Ga3 Ce1 117.342(13) 12_655 9_655
Ga3 Ga3 Ce1 62.60(2) 11_655 9_655
Ga3 Ga3 Ce1 117.342(13) 11_665 9_655
Ga3 Ga3 Ce1 62.60(2) 12 9_655
Ce1 Ga3 Ce1 81.05(4) 3 9_655
Ga2 Ga1 Ga3 125.45(3) . 3
Ga2 Ga1 Ga3 125.45(3) . 10_665
Ga3 Ga1 Ga3 70.34(3) 3 10_665
Ga2 Ga1 Ga3 125.45(3) . 9_665
Ga3 Ga1 Ga3 70.34(3) 3 9_665
Ga3 Ga1 Ga3 109.09(6) 10_665 9_665
Ga2 Ga1 Ga3 125.45(3) . 4_665
Ga3 Ga1 Ga3 109.09(6) 3 4_665
Ga3 Ga1 Ga3 70.34(3) 10_665 4_665
Ga3 Ga1 Ga3 70.34(3) 9_665 4_665
Ga2 Ga1 Ce1 72.07(3) . 11_765
Ga3 Ga1 Ce1 136.56(2) 3 11_765
Ga3 Ga1 Ce1 68.29(3) 10_665 11_765
Ga3 Ga1 Ce1 136.64(2) 9_665 11_765
Ga3 Ga1 Ce1 68.35(3) 4_665 11_765
Ga2 Ga1 Ce1 72.07(3) . 1_565
Ga3 Ga1 Ce1 136.64(2) 3 1_565
Ga3 Ga1 Ce1 136.56(2) 10_665 1_565
Ga3 Ga1 Ce1 68.35(3) 9_665 1_565
Ga3 Ga1 Ce1 68.29(3) 4_665 1_565
Ce1 Ga1 Ce1 84.560(15) 11_765 1_565
Ga2 Ga1 Ce1 72.07(3) . .
Ga3 Ga1 Ce1 68.29(3) 3 .
Ga3 Ga1 Ce1 68.35(3) 10_665 .
Ga3 Ga1 Ce1 136.56(2) 9_665 .
Ga3 Ga1 Ce1 136.64(2) 4_665 .
Ce1 Ga1 Ce1 84.559(15) 11_765 .
Ce1 Ga1 Ce1 144.13(5) 1_565 .
Ga2 Ga1 Ce1 72.07(3) . 11_665
Ga3 Ga1 Ce1 68.35(3) 3 11_665
Ga3 Ga1 Ce1 136.64(2) 10_665 11_665
Ga3 Ga1 Ce1 68.29(3) 9_665 11_665
Ga3 Ga1 Ce1 136.56(2) 4_665 11_665
Ce1 Ga1 Ce1 144.13(5) 11_765 11_665
Ce1 Ga1 Ce1 84.560(15) 1_565 11_665
Ce1 Ga1 Ce1 84.559(15) . 11_665
Ga1 Ga2 Ga4 121.79(4) . 12_665
Ga1 Ga2 Ga4 121.79(4) . 1_565
Ga4 Ga2 Ga4 73.88(3) 12_665 1_565
Ga1 Ga2 Ga4 121.79(4) . 2_655
Ga4 Ga2 Ga4 73.88(3) 12_665 2_655
Ga4 Ga2 Ga4 116.41(7) 1_565 2_655
Ga1 Ga2 Ga4 121.79(4) . 11_665
Ga4 Ga2 Ga4 116.41(7) 12_665 11_665
Ga4 Ga2 Ga4 73.88(3) 1_565 11_665
Ga4 Ga2 Ga4 73.88(3) 2_655 11_665
Ga1 Ga2 Ce1 63.95(3) . 11_765
Ga4 Ga2 Ce1 64.25(3) 12_665 11_765
Ga4 Ga2 Ce1 127.24(2) 1_565 11_765
Ga4 Ga2 Ce1 81.81(3) 2_655 11_765
Ga4 Ga2 Ce1 153.80(2) 11_665 11_765
Ga1 Ga2 Ce1 63.95(3) . 1_565
Ga4 Ga2 Ce1 81.81(3) 12_665 1_565
Ga4 Ga2 Ce1 64.25(3) 1_565 1_565
Ga4 Ga2 Ce1 153.80(2) 2_655 1_565
Ga4 Ga2 Ce1 127.24(2) 11_665 1_565
Ce1 Ga2 Ce1 78.88(2) 11_765 1_565
Ga1 Ga2 Ce1 63.95(3) . .
Ga4 Ga2 Ce1 127.24(2) 12_665 .
Ga4 Ga2 Ce1 153.80(2) 1_565 .
Ga4 Ga2 Ce1 64.25(3) 2_655 .
Ga4 Ga2 Ce1 81.81(3) 11_665 .
Ce1 Ga2 Ce1 78.88(2) 11_765 .
Ce1 Ga2 Ce1 127.90(5) 1_565 .
Ga1 Ga2 Ce1 63.95(3) . 11_665
Ga4 Ga2 Ce1 153.80(2) 12_665 11_665
Ga4 Ga2 Ce1 81.81(3) 1_565 11_665
Ga4 Ga2 Ce1 127.24(2) 2_655 11_665
Ga4 Ga2 Ce1 64.25(3) 11_665 11_665
Ce1 Ga2 Ce1 127.90(5) 11_765 11_665
Ce1 Ga2 Ce1 78.88(2) 1_565 11_665
Ce1 Ga2 Ce1 78.88(2) . 11_665
Ga4 Ga4 Ga2 110.79(4) 9_656 11_655
Ga4 Ga4 Ga2 110.79(4) 9_656 1_545
Ga2 Ga4 Ga2 109.82(6) 11_655 1_545
Ga4 Ga4 Ce1 179.99(9) 9_656 .
Ga2 Ga4 Ce1 69.21(4) 11_655 .
Ga2 Ga4 Ce1 69.21(4) 1_545 .

loop_
_geom_bond_atom_site_label_1
_geom_bond_atom_site_label_2
_geom_bond_distance
_geom_bond_site_symmetry_2
Ce1 Ga1 3.1721(10) 11_755
Ce1 Ga1 3.1721(11) 11_655
Ce1 Ga1 3.1721(11) 1_545
Ce1 Ga1 3.1721(11) .
Ce1 Ga4 3.2363(17) 2_655
Ce1 Ga4 3.2363(17) .
Ce1 Ga3 3.2830(14) 3
Ce1 Ga3 3.2830(14) 4_655
Ce1 Ga3 3.2855(14) 9_655
Ce1 Ga3 3.2855(14) 10_665
Ce1 Ga2 3.3593(11) 11_755
Ce1 Ga2 3.3593(12) .
Ni1 Ga3 2.4936(10) 4_655
Ni1 Ga3 2.4936(10) 3
Ni1 Ga3 2.4936(10) .
Ni1 Ga3 2.4937(10) 2_655
Ni1 Ga3 2.4969(10) 9_655
Ni1 Ga3 2.4969(10) 10_665
Ni1 Ga3 2.4969(10) 12_655
Ni1 Ga3 2.4969(10) 11_665
Ga3 Ni1 2.4970(10) 9_655
Ga3 Ga3 2.586(2) 9_655
Ga3 Ga1 2.6198(11) 3
Ga3 Ga1 2.6198(11) 9_665
Ga3 Ga3 3.0180(10) 12_655
Ga3 Ga3 3.0180(10) 11_655
Ga3 Ga3 3.0180(10) 11_665
Ga3 Ga3 3.0180(10) 12
Ga3 Ce1 3.2830(14) 3
Ga3 Ce1 3.2855(14) 9_655
Ga1 Ga2 2.452(2) .
Ga1 Ga3 2.6198(11) 3
Ga1 Ga3 2.6198(11) 10_665
Ga1 Ga3 2.6198(11) 9_665
Ga1 Ga3 2.6198(11) 4_665
Ga1 Ce1 3.1721(11) 11_765
Ga1 Ce1 3.1721(11) 1_565
Ga1 Ce1 3.1721(11) 11_665
Ga2 Ga4 2.6080(12) 12_665
Ga2 Ga4 2.6080(12) 1_565
Ga2 Ga4 2.6080(12) 2_655
Ga2 Ga4 2.6080(12) 11_665
Ga2 Ce1 3.3593(12) 11_765
Ga2 Ce1 3.3593(11) 1_565
Ga2 Ce1 3.3593(12) 11_665
Ga4 Ga4 2.530(2) 9_656
Ga4 Ga2 2.6080(12) 11_655
Ga4 Ga2 2.6080(12) 1_545
